data_4343442
loop_
_publ_author_name
'Tandon, Santokh S.'
'Bunge, Scott D.'
'Toth, Sara A.'
'Sanchiz, Joaquin'
'Thompson, Laurence K.'
'Shelley, Jacob T.'

_publ_section_title
;
 Antiferromagnetically Coupled Dimeric Dodecacopper Supramolecular
 Architectures of Macrocyclic Ligands with a Symmetrical \m6-BO3(3-)
 Central Moiety.
;
_journal_issue 14
_journal_name_full 'Inorganic chemistry'
_journal_page_first 6873
_journal_page_last 6884
_journal_paper_doi 10.1021/acs.inorgchem.5b00771
_journal_volume 54
_journal_year 2015
_chemical_formula_sum 'C25 H30 B2 Cu2 F8 N4 O5'
_chemical_formula_weight 767.23
_chemical_name_common '[Cu2(L)(BF4)(HOCH3)]BF4 (6)'
_space_group_crystal_system monoclinic
_space_group_IT_number 14
_space_group_name_Hall '-P 2ybc'
_space_group_name_H-M_alt 'P 1 21/c 1'
_symmetry_space_group_name_Hall '-P 2ybc'
_symmetry_space_group_name_H-M 'P 1 21/c 1'
_atom_sites_solution_hydrogens geom
_atom_sites_solution_primary direct
_atom_sites_solution_secondary difmap
_audit_creation_method SHELXL-97
_audit_update_record
;
2013-04-21 # Formatted by publCIF
;
_cell_angle_alpha 90.00
_cell_angle_beta 92.807(2)
_cell_angle_gamma 90.00
_cell_formula_units_Z 4
_cell_length_a 12.0563(12)
_cell_length_b 16.7837(17)
_cell_length_c 14.0937(14)
_cell_measurement_reflns_used 2969
_cell_measurement_temperature 100(2)
_cell_measurement_theta_max 23.59
_cell_measurement_theta_min 2.43
_cell_volume 2848.4(5)
_computing_cell_refinement 'Bruker SMART'
_computing_data_collection 'Bruker SMART'
_computing_data_reduction 'Bruker SAINT'
_computing_molecular_graphics 'Bruker SHELXTL'
_computing_publication_material 'Bruker SHELXTL'
_computing_structure_refinement 'SHELXL-97 (Sheldrick, 2008)'
_computing_structure_solution 'SHELXS-97 (Sheldrick, 2008)'
_diffrn_ambient_temperature 100(2)
_diffrn_measured_fraction_theta_full 1.000
_diffrn_measured_fraction_theta_max 1.000
_diffrn_measurement_device_type 'CCD area detector'
_diffrn_measurement_method 'phi and omega scans'
_diffrn_radiation_monochromator graphite
_diffrn_radiation_source 'fine-focus sealed tube'
_diffrn_radiation_type MoK\a
_diffrn_radiation_wavelength 0.71073
_diffrn_reflns_av_R_equivalents 0.0659
_diffrn_reflns_av_sigmaI/netI 0.0509
_diffrn_reflns_limit_h_max 14
_diffrn_reflns_limit_h_min -14
_diffrn_reflns_limit_k_max 19
_diffrn_reflns_limit_k_min -19
_diffrn_reflns_limit_l_max 16
_diffrn_reflns_limit_l_min -16
_diffrn_reflns_number 22727
_diffrn_reflns_theta_full 25.05
_diffrn_reflns_theta_max 25.05
_diffrn_reflns_theta_min 1.69
_exptl_absorpt_coefficient_mu 1.591
_exptl_absorpt_correction_T_max 0.7414
_exptl_absorpt_correction_T_min 0.6058
_exptl_absorpt_correction_type multi-scan
_exptl_absorpt_process_details SADABS
_exptl_crystal_colour green
_exptl_crystal_density_diffrn 1.789
_exptl_crystal_density_method 'not measured'
_exptl_crystal_description irregular
_exptl_crystal_F_000 1552
_exptl_crystal_size_max 0.35
_exptl_crystal_size_mid 0.30
_exptl_crystal_size_min 0.20
_refine_diff_density_max 0.976
_refine_diff_density_min -0.836
_refine_diff_density_rms 0.090
_refine_ls_extinction_method none
_refine_ls_goodness_of_fit_ref 0.823
_refine_ls_hydrogen_treatment mixed
_refine_ls_matrix_type full
_refine_ls_number_parameters 442
_refine_ls_number_reflns 5051
_refine_ls_number_restraints 0
_refine_ls_restrained_S_all 0.823
_refine_ls_R_factor_all 0.0699
_refine_ls_R_factor_gt 0.0450
_refine_ls_shift/su_max 0.001
_refine_ls_shift/su_mean 0.000
_refine_ls_structure_factor_coef Fsqd
_refine_ls_weighting_details 'calc w=1/[\s^2^(Fo^2^)+(0.0849P)^2^+11.8392P] where P=(Fo^2^+2Fc^2^)/3'
_refine_ls_weighting_scheme calc
_refine_ls_wR_factor_gt 0.1149
_refine_ls_wR_factor_ref 0.1364
_reflns_number_gt 3727
_reflns_number_total 5051
_reflns_threshold_expression >2sigma(I)
_cod_data_source_file ic5b00771_si_002.cif
_cod_data_source_block six
_cod_depositor_comments 'Adding full bibliography for 4343438--4343442.cif.'
_cod_database_code 4343442

loop_
_symmetry_equiv_pos_as_xyz
'x, y, z'
'-x, y+1/2, -z+1/2'
'-x, -y, -z'
'x, -y-1/2, z-1/2'

loop_
_atom_site_label
_atom_site_type_symbol
_atom_site_fract_x
_atom_site_fract_y
_atom_site_fract_z
_atom_site_U_iso_or_equiv
_atom_site_adp_type
_atom_site_occupancy
_atom_site_symmetry_multiplicity
_atom_site_calc_flag
_atom_site_refinement_flags
_atom_site_disorder_assembly
_atom_site_disorder_group
Cu1 Cu 0.79495(4) 0.34409(3) 0.36178(4) 0.02100(17) Uani 1 1 d . . .
Cu2 Cu 1.01464(4) 0.24923(3) 0.36675(4) 0.01979(17) Uani 1 1 d . . .
N1 N 0.7670(3) 0.4524(2) 0.4020(3) 0.0225(8) Uani 1 1 d . . .
N2 N 0.6391(3) 0.3110(2) 0.3537(3) 0.0273(9) Uani 1 1 d . . .
N3 N 1.1683(3) 0.2860(2) 0.3666(3) 0.0230(8) Uani 1 1 d . . .
N4 N 1.0433(3) 0.1337(2) 0.3602(3) 0.0243(9) Uani 1 1 d . . .
O1 O 0.8525(2) 0.23465(18) 0.3598(2) 0.0215(7) Uani 1 1 d . . .
O2 O 0.9561(2) 0.35862(18) 0.3743(2) 0.0204(7) Uani 1 1 d . . .
O3 O 0.8030(4) 0.3778(3) 0.2053(3) 0.0381(9) Uani 1 1 d . . .
O4 O 0.4694(4) 0.4921(3) 0.3516(4) 0.0357(16) Uani 0.738(9) 1 d P A 1
O4A O 0.6038(15) 0.4807(12) 0.2679(14) 0.072(7) Uani 0.262(9) 1 d P A 2
O5 O 1.3345(4) 0.1128(4) 0.2984(5) 0.048(2) Uani 0.654(9) 1 d P B 1
O5A O 1.1998(7) 0.1659(6) 0.2227(6) 0.026(3) Uani 0.346(9) 1 d P B 2
B1 B 1.0523(5) 0.1883(4) 0.6084(4) 0.0327(13) Uani 1 1 d . . .
B2 B 0.4470(6) 0.2062(4) 0.0993(5) 0.0451(17) Uani 1 1 d . . .
F1 F 1.0220(4) 0.2403(2) 0.5365(2) 0.0753(14) Uani 1 1 d . . .
F2 F 0.9963(3) 0.1175(2) 0.5939(3) 0.0686(11) Uani 1 1 d . . .
F3 F 1.0186(3) 0.2228(2) 0.6914(2) 0.0608(11) Uani 1 1 d . . .
F4 F 1.1618(3) 0.1745(2) 0.6126(4) 0.0804(14) Uani 1 1 d . . .
F5 F 0.4185(5) 0.2433(3) 0.1803(3) 0.112(2) Uani 1 1 d . . .
F6 F 0.3546(4) 0.1751(2) 0.0561(3) 0.0776(13) Uani 1 1 d . . .
F7 F 0.5185(4) 0.1487(3) 0.1252(7) 0.183(4) Uani 1 1 d . . .
F8 F 0.4927(5) 0.2632(3) 0.0449(4) 0.1023(18) Uani 1 1 d . . .
C1 C 0.7945(4) 0.1669(3) 0.3696(3) 0.0187(9) Uani 1 1 d . . .
C2 C 0.6780(4) 0.1677(3) 0.3730(3) 0.0246(10) Uani 1 1 d . . .
C3 C 0.6200(4) 0.0966(3) 0.3845(3) 0.0282(11) Uani 1 1 d . . .
H3 H 0.5414 0.0986 0.3861 0.034 Uiso 1 1 calc R . .
C4 C 0.6721(4) 0.0234(3) 0.3937(3) 0.0292(11) Uani 1 1 d . . .
C5 C 0.7868(4) 0.0235(3) 0.3872(3) 0.0277(11) Uani 1 1 d . . .
H5A H 0.8249 -0.0261 0.3904 0.033 Uiso 1 1 calc R . .
C6 C 0.8489(4) 0.0933(3) 0.3760(3) 0.0217(10) Uani 1 1 d . . .
C7 C 0.6090(4) 0.2383(3) 0.3621(3) 0.0248(10) Uani 1 1 d . . .
H7 H 0.5311 0.2293 0.3609 0.030 Uiso 1 1 calc R . .
C8 C 0.6082(5) -0.0525(3) 0.4087(5) 0.0448(15) Uani 1 1 d . . .
H8A H 0.6090 -0.0648 0.4767 0.067 Uiso 1 1 calc R . .
H8B H 0.6427 -0.0963 0.3749 0.067 Uiso 1 1 calc R . .
H8C H 0.5312 -0.0457 0.3842 0.067 Uiso 1 1 calc R . .
C9 C 0.9667(4) 0.0814(3) 0.3674(3) 0.0252(10) Uani 1 1 d . . .
H9 H 0.9906 0.0275 0.3671 0.030 Uiso 1 1 calc R . .
C10 C 1.0106(4) 0.4276(3) 0.3718(3) 0.0190(9) Uani 1 1 d . . .
C11 C 1.1264(4) 0.4291(3) 0.3610(3) 0.0227(10) Uani 1 1 d . . .
C12 C 1.1826(4) 0.5023(3) 0.3587(3) 0.0257(10) Uani 1 1 d . . .
H12 H 1.2600 0.5021 0.3491 0.031 Uiso 1 1 calc R . .
C13 C 1.1303(4) 0.5746(3) 0.3698(3) 0.0259(10) Uani 1 1 d . . .
C14 C 1.0168(4) 0.5728(3) 0.3814(3) 0.0239(10) Uani 1 1 d . . .
H14 H 0.9789 0.6218 0.3890 0.029 Uiso 1 1 calc R . .
C15 C 0.9555(4) 0.5016(3) 0.3825(3) 0.0215(10) Uani 1 1 d . . .
C16 C 0.8393(4) 0.5086(3) 0.4017(3) 0.0219(10) Uani 1 1 d . . .
H16 H 0.8134 0.5606 0.4156 0.026 Uiso 1 1 calc R . .
C17 C 1.1937(4) 0.6525(3) 0.3723(4) 0.0321(12) Uani 1 1 d . . .
H17A H 1.1946 0.6748 0.4366 0.048 Uiso 1 1 calc R . .
H17B H 1.1575 0.6902 0.3275 0.048 Uiso 1 1 calc R . .
H17C H 1.2701 0.6430 0.3543 0.048 Uiso 1 1 calc R . .
C18 C 1.1966(4) 0.3591(3) 0.3587(3) 0.0278(11) Uani 1 1 d . . .
H18 H 1.2731 0.3687 0.3503 0.033 Uiso 1 1 calc R . .
C19 C 1.2608(4) 0.2285(3) 0.3692(4) 0.0346(12) Uani 1 1 d . B .
H19A H 1.2780 0.2125 0.4359 0.041 Uiso 1 1 calc R . .
H19B H 1.3275 0.2549 0.3455 0.041 Uiso 1 1 calc R . .
C20 C 1.2359(4) 0.1549(3) 0.3105(4) 0.0356(13) Uani 1 1 d . . .
C21 C 1.1560(4) 0.1009(3) 0.3558(4) 0.0360(12) Uani 1 1 d . B .
H21A H 1.1519 0.0502 0.3200 0.043 Uiso 1 1 calc R . .
H21B H 1.1848 0.0887 0.4212 0.043 Uiso 1 1 calc R . .
C22 C 0.6534(4) 0.4740(3) 0.4265(4) 0.0315(11) Uani 1 1 d . A .
H22A H 0.6497 0.5317 0.4403 0.038 Uiso 1 1 calc R . .
H22B H 0.6332 0.4445 0.4840 0.038 Uiso 1 1 calc R . .
C23 C 0.5722(4) 0.4536(3) 0.3444(4) 0.0331(12) Uani 1 1 d . . .
C24 C 0.5432(4) 0.3662(3) 0.3406(4) 0.0378(13) Uani 1 1 d . A .
H24A H 0.4902 0.3549 0.3903 0.045 Uiso 1 1 calc R . .
H24B H 0.5048 0.3548 0.2783 0.045 Uiso 1 1 calc R . .
C25 C 0.7247(5) 0.3667(4) 0.1285(4) 0.0546(17) Uani 1 1 d . . .
H25A H 0.6678 0.3288 0.1469 0.082 Uiso 1 1 calc R . .
H25B H 0.7623 0.3459 0.0736 0.082 Uiso 1 1 calc R . .
H25C H 0.6896 0.4178 0.1118 0.082 Uiso 1 1 calc R . .
H22 H 0.858(5) 0.375(4) 0.185(5) 0.05(2) Uiso 1 1 d . . .

loop_
_atom_site_aniso_label
_atom_site_aniso_U_11
_atom_site_aniso_U_22
_atom_site_aniso_U_33
_atom_site_aniso_U_23
_atom_site_aniso_U_13
_atom_site_aniso_U_12
Cu1 0.0167(3) 0.0209(3) 0.0254(3) 0.0007(2) 0.0006(2) 0.0016(2)
Cu2 0.0167(3) 0.0214(3) 0.0212(3) -0.0008(2) -0.0001(2) 0.0019(2)
N1 0.0205(19) 0.024(2) 0.023(2) 0.0011(16) 0.0009(15) 0.0024(16)
N2 0.021(2) 0.028(2) 0.033(2) 0.0040(18) -0.0007(17) 0.0042(17)
N3 0.0177(19) 0.025(2) 0.025(2) -0.0054(17) -0.0033(16) -0.0002(17)
N4 0.023(2) 0.025(2) 0.025(2) -0.0039(16) 0.0024(16) 0.0041(17)
O1 0.0182(15) 0.0220(17) 0.0242(17) 0.0004(13) 0.0011(13) 0.0014(13)
O2 0.0175(15) 0.0196(16) 0.0239(16) -0.0002(13) -0.0001(12) 0.0017(13)
O3 0.037(2) 0.053(3) 0.025(2) 0.0026(17) -0.0013(17) 0.006(2)
O4 0.019(2) 0.030(3) 0.058(4) 0.001(2) 0.001(2) 0.008(2)
O4A 0.052(11) 0.085(14) 0.076(14) 0.026(11) -0.020(10) -0.021(10)
O5 0.024(3) 0.042(4) 0.079(5) -0.013(3) 0.013(3) 0.006(3)
O5A 0.024(5) 0.039(6) 0.017(5) -0.008(4) 0.005(4) -0.004(4)
B1 0.037(3) 0.029(3) 0.032(3) 0.002(3) 0.007(3) 0.003(3)
B2 0.035(3) 0.043(4) 0.057(5) 0.008(3) -0.002(3) -0.004(3)
F1 0.158(4) 0.046(2) 0.0237(18) 0.0061(15) 0.018(2) 0.034(2)
F2 0.056(2) 0.035(2) 0.114(3) 0.002(2) -0.005(2) -0.0066(17)
F3 0.072(3) 0.088(3) 0.0214(17) -0.0022(17) -0.0013(16) 0.030(2)
F4 0.037(2) 0.048(2) 0.158(5) -0.010(3) 0.029(2) 0.0060(18)
F5 0.154(5) 0.126(5) 0.059(3) -0.028(3) 0.030(3) -0.066(4)
F6 0.085(3) 0.048(2) 0.095(3) 0.009(2) -0.040(3) -0.011(2)
F7 0.070(4) 0.053(3) 0.416(13) 0.041(5) -0.089(5) 0.003(3)
F8 0.129(5) 0.090(4) 0.092(4) -0.002(3) 0.048(3) -0.039(3)
C1 0.020(2) 0.019(2) 0.017(2) 0.0032(17) 0.0019(17) -0.0032(18)
C2 0.025(2) 0.029(3) 0.020(2) 0.0008(19) -0.0017(19) 0.000(2)
C3 0.022(2) 0.031(3) 0.031(3) 0.003(2) 0.001(2) -0.005(2)
C4 0.029(3) 0.027(3) 0.031(3) -0.001(2) -0.001(2) -0.008(2)
C5 0.029(3) 0.022(2) 0.031(3) -0.001(2) -0.001(2) -0.001(2)
C6 0.022(2) 0.024(2) 0.019(2) -0.0004(19) 0.0013(18) 0.0013(19)
C7 0.017(2) 0.023(3) 0.034(3) -0.002(2) 0.0052(19) -0.0022(19)
C8 0.034(3) 0.026(3) 0.074(4) 0.004(3) -0.002(3) -0.010(2)
C9 0.030(3) 0.020(2) 0.026(3) -0.0006(19) 0.000(2) 0.002(2)
C10 0.018(2) 0.026(2) 0.014(2) 0.0028(18) -0.0027(17) 0.0009(18)
C11 0.023(2) 0.028(2) 0.017(2) 0.0018(19) 0.0004(18) 0.0033(19)
C12 0.019(2) 0.034(3) 0.024(2) 0.000(2) -0.0005(19) -0.006(2)
C13 0.029(3) 0.025(2) 0.023(2) 0.0031(19) -0.002(2) -0.005(2)
C14 0.024(2) 0.025(2) 0.023(2) 0.0013(19) -0.0054(19) -0.0006(19)
C15 0.022(2) 0.027(2) 0.015(2) -0.0003(18) -0.0038(18) 0.0030(19)
C16 0.026(2) 0.021(2) 0.019(2) -0.0012(18) 0.0009(18) 0.008(2)
C17 0.028(3) 0.027(3) 0.041(3) 0.007(2) -0.001(2) -0.005(2)
C18 0.017(2) 0.037(3) 0.029(3) -0.007(2) -0.0006(19) -0.001(2)
C19 0.018(2) 0.035(3) 0.051(3) -0.009(2) -0.004(2) 0.007(2)
C20 0.023(3) 0.033(3) 0.051(4) -0.011(3) 0.010(2) 0.001(2)
C21 0.021(2) 0.033(3) 0.054(3) -0.006(3) 0.000(2) 0.009(2)
C22 0.028(3) 0.030(3) 0.037(3) -0.005(2) 0.005(2) 0.004(2)
C23 0.024(3) 0.029(3) 0.046(3) 0.003(2) -0.003(2) 0.007(2)
C24 0.022(3) 0.030(3) 0.061(4) 0.003(3) -0.007(2) 0.008(2)
C25 0.054(4) 0.075(5) 0.033(3) -0.001(3) -0.012(3) 0.017(3)

loop_
_atom_type_symbol
_atom_type_description
_atom_type_scat_dispersion_real
_atom_type_scat_dispersion_imag
_atom_type_scat_source
C C 0.0033 0.0016 'International Tables Vol C Tables 4.2.6.8 and 6.1.1.4'
H H 0.0000 0.0000 'International Tables Vol C Tables 4.2.6.8 and 6.1.1.4'
B B 0.0013 0.0007 'International Tables Vol C Tables 4.2.6.8 and 6.1.1.4'
N N 0.0061 0.0033 'International Tables Vol C Tables 4.2.6.8 and 6.1.1.4'
O O 0.0106 0.0060 'International Tables Vol C Tables 4.2.6.8 and 6.1.1.4'
F F 0.0171 0.0103 'International Tables Vol C Tables 4.2.6.8 and 6.1.1.4'
Cu Cu 0.3201 1.2651 'International Tables Vol C Tables 4.2.6.8 and 6.1.1.4'

loop_
_geom_angle_atom_site_label_1
_geom_angle_atom_site_label_2
_geom_angle_atom_site_label_3
_geom_angle
N1 Cu1 N2 95.87(16)
N1 Cu1 O2 92.46(14)
N2 Cu1 O2 170.54(15)
N1 Cu1 O1 161.35(14)
N2 Cu1 O1 94.20(15)
O2 Cu1 O1 76.57(12)
N1 Cu1 O3 93.82(15)
N2 Cu1 O3 95.76(16)
O2 Cu1 O3 88.12(14)
O1 Cu1 O3 100.74(14)
N3 Cu2 O1 168.37(14)
N3 Cu2 N4 98.18(16)
O1 Cu2 N4 92.93(14)
N3 Cu2 O2 92.75(14)
O1 Cu2 O2 76.18(12)
N4 Cu2 O2 169.06(14)
N3 Cu2 F1 91.85(17)
O1 Cu2 F1 91.72(16)
N4 Cu2 F1 89.27(14)
O2 Cu2 F1 90.01(12)
C16 N1 C22 117.3(4)
C16 N1 Cu1 124.0(3)
C22 N1 Cu1 118.4(3)
C7 N2 C24 112.5(4)
C7 N2 Cu1 122.7(3)
C24 N2 Cu1 124.7(3)
C18 N3 C19 115.2(4)
C18 N3 Cu2 124.0(3)
C19 N3 Cu2 120.6(3)
C9 N4 C21 114.7(4)
C9 N4 Cu2 122.8(3)
C21 N4 Cu2 122.3(3)
C1 O1 Cu1 127.1(3)
C1 O1 Cu2 128.3(3)
Cu1 O1 Cu2 103.53(14)
C10 O2 Cu1 126.5(3)
C10 O2 Cu2 129.0(3)
Cu1 O2 Cu2 103.62(14)
C25 O3 Cu1 130.4(4)
C25 O3 H22 106(5)
Cu1 O3 H22 115(5)
F4 B1 F1 111.6(5)
F4 B1 F2 109.4(5)
F1 B1 F2 109.2(5)
F4 B1 F3 111.4(5)
F1 B1 F3 106.2(5)
F2 B1 F3 108.9(5)
F7 B2 F6 110.7(6)
F7 B2 F5 106.7(7)
F6 B2 F5 108.6(6)
F7 B2 F8 112.9(7)
F6 B2 F8 111.5(6)
F5 B2 F8 106.1(6)
B1 F1 Cu2 140.6(3)
O1 C1 C6 120.6(4)
O1 C1 C2 121.4(4)
C6 C1 C2 118.1(4)
C3 C2 C1 120.2(4)
C3 C2 C7 115.0(4)
C1 C2 C7 124.8(4)
C4 C3 C2 122.8(4)
C4 C3 H3 118.6
C2 C3 H3 118.6
C3 C4 C5 116.2(4)
C3 C4 C8 122.0(4)
C5 C4 C8 121.8(5)
C4 C5 C6 123.1(4)
C4 C5 H5A 118.5
C6 C5 H5A 118.5
C1 C6 C5 119.6(4)
C1 C6 C9 125.1(4)
C5 C6 C9 115.2(4)
N2 C7 C2 128.7(4)
N2 C7 H7 115.7
C2 C7 H7 115.7
C4 C8 H8A 109.5
C4 C8 H8B 109.5
H8A C8 H8B 109.5
C4 C8 H8C 109.5
H8A C8 H8C 109.5
H8B C8 H8C 109.5
N4 C9 C6 128.8(4)
N4 C9 H9 115.6
C6 C9 H9 115.6
O2 C10 C11 120.6(4)
O2 C10 C15 121.5(4)
C11 C10 C15 117.8(4)
C12 C11 C10 119.9(4)
C12 C11 C18 115.2(4)
C10 C11 C18 124.7(4)
C13 C12 C11 122.9(4)
C13 C12 H12 118.5
C11 C12 H12 118.5
C12 C13 C14 116.9(4)
C12 C13 C17 121.9(4)
C14 C13 C17 121.1(4)
C13 C14 C15 122.9(4)
C13 C14 H14 118.6
C15 C14 H14 118.6
C14 C15 C10 119.6(4)
C14 C15 C16 116.6(4)
C10 C15 C16 123.7(4)
N1 C16 C15 127.3(4)
N1 C16 H16 116.4
C15 C16 H16 116.4
C13 C17 H17A 109.5
C13 C17 H17B 109.5
H17A C17 H17B 109.5
C13 C17 H17C 109.5
H17A C17 H17C 109.5
H17B C17 H17C 109.5
N3 C18 C11 128.1(4)
N3 C18 H18 115.9
C11 C18 H18 115.9
N3 C19 C20 113.1(4)
N3 C19 H19A 108.9
C20 C19 H19A 108.9
N3 C19 H19B 108.9
C20 C19 H19B 108.9
H19A C19 H19B 107.8
O5A C20 O5 101.7(6)
O5A C20 C21 107.4(6)
O5 C20 C21 108.5(5)
O5A C20 C19 116.9(6)
O5 C20 C19 109.5(5)
C21 C20 C19 112.2(5)
N4 C21 C20 114.2(4)
N4 C21 H21A 108.7
C20 C21 H21A 108.7
N4 C21 H21B 108.7
C20 C21 H21B 108.7
H21A C21 H21B 107.6
N1 C22 C23 109.8(4)
N1 C22 H22A 109.7
C23 C22 H22A 109.7
N1 C22 H22B 109.7
C23 C22 H22B 109.7
H22A C22 H22B 108.2
O4A C23 O4 101.7(10)
O4A C23 C24 113.8(11)
O4 C23 C24 104.2(4)
O4A C23 C22 111.4(9)
O4 C23 C22 112.3(5)
C24 C23 C22 112.7(4)
N2 C24 C23 115.1(4)
N2 C24 H24A 108.5
C23 C24 H24A 108.5
N2 C24 H24B 108.5
C23 C24 H24B 108.5
H24A C24 H24B 107.5
O3 C25 H25A 109.5
O3 C25 H25B 109.5
H25A C25 H25B 109.5
O3 C25 H25C 109.5
H25A C25 H25C 109.5
H25B C25 H25C 109.5

loop_
_geom_bond_atom_site_label_1
_geom_bond_atom_site_label_2
_geom_bond_distance
Cu1 N1 1.939(4)
Cu1 N2 1.958(4)
Cu1 O2 1.957(3)
Cu1 O1 1.964(3)
Cu1 O3 2.284(4)
Cu2 N3 1.953(4)
Cu2 O1 1.967(3)
Cu2 N4 1.972(4)
Cu2 O2 1.972(3)
Cu2 F1 2.394(3)
N1 C16 1.284(6)
N1 C22 1.474(6)
N2 C7 1.281(6)
N2 C24 1.485(6)
N3 C18 1.280(6)
N3 C19 1.473(6)
N4 C9 1.282(6)
N4 C21 1.470(6)
O1 C1 1.346(5)
O2 C10 1.333(5)
O3 C25 1.413(7)
O3 H22 0.73(6)
O4 C23 1.406(6)
O4A C23 1.247(19)
O5 C20 1.400(7)
O5A C20 1.305(10)
B1 F4 1.340(7)
B1 F1 1.373(7)
B1 F2 1.377(7)
B1 F3 1.385(7)
B2 F7 1.332(8)
B2 F6 1.348(8)
B2 F5 1.360(9)
B2 F8 1.360(8)
C1 C6 1.399(6)
C1 C2 1.408(6)
C2 C3 1.395(6)
C2 C7 1.452(6)
C3 C4 1.383(7)
C3 H3 0.9500
C4 C5 1.390(7)
C4 C8 1.510(7)
C5 C6 1.403(6)
C5 H5A 0.9500
C6 C9 1.445(6)
C7 H7 0.9500
C8 H8A 0.9800
C8 H8B 0.9800
C8 H8C 0.9800
C9 H9 0.9500
C10 C11 1.412(6)
C10 C15 1.419(6)
C11 C12 1.404(6)
C11 C18 1.449(7)
C12 C13 1.379(7)
C12 H12 0.9500
C13 C14 1.386(7)
C13 C17 1.515(6)
C14 C15 1.405(6)
C14 H14 0.9500
C15 C16 1.445(6)
C16 H16 0.9500
C17 H17A 0.9800
C17 H17B 0.9800
C17 H17C 0.9800
C18 H18 0.9500
C19 C20 1.508(7)
C19 H19A 0.9900
C19 H19B 0.9900
C20 C21 1.489(7)
C21 H21A 0.9900
C21 H21B 0.9900
C22 C23 1.516(7)
C22 H22A 0.9900
C22 H22B 0.9900
C23 C24 1.509(7)
C24 H24A 0.9900
C24 H24B 0.9900
C25 H25A 0.9800
C25 H25B 0.9800
C25 H25C 0.9800
